data_4121485
loop_
_publ_author_name
'Huo, Haohua'
'Fu, Chen'
'Harms, Klaus'
'Meggers, Eric'

_publ_section_title
;
 Asymmetric Catalysis with Substitutionally Labile yet Stereochemically
 Stable Chiral-at-Metal Iridium(III) Complex.
;
_journal_issue 8
_journal_name_full 'Journal of the American Chemical Society'
_journal_page_first 2990
_journal_page_last 2993
_journal_paper_doi 10.1021/ja4132505
_journal_volume 136
_journal_year 2014
_chemical_formula_moiety 'C38 H38 Ir N4 O2,  P F6'
_chemical_formula_sum 'C38 H38 F6 Ir N4 O2 P'
_chemical_formula_weight 919.89
_chemical_name_common hb123
_chemical_name_systematic
; 
 ? 
;
_space_group_crystal_system monoclinic
_space_group_IT_number 4
_space_group_name_Hall 'P 2yb'
_space_group_name_H-M_alt 'P 1 21 1'
_symmetry_space_group_name_Hall 'P 2yb'
_symmetry_space_group_name_H-M 'P 1 21 1'
_atom_sites_solution_hydrogens geom
_atom_sites_solution_primary direct
_atom_sites_solution_secondary difmap
_audit_creation_method SHELXL-2013
_cell_angle_alpha 90
_cell_angle_beta 109.4451(16)
_cell_angle_gamma 90
_cell_formula_units_Z 4
_cell_length_a 13.3232(7)
_cell_length_b 24.2827(11)
_cell_length_c 15.9879(8)
_cell_measurement_reflns_used 9761
_cell_measurement_temperature 100(2)
_cell_measurement_theta_max 27.3426
_cell_measurement_theta_min 2.3328
_cell_volume 4877.4(4)
_computing_cell_refinement 'SAINT V8.34A (Bruker AXS Inc., 2013)'
_computing_data_collection 'BRUKER APEX II'
_computing_data_reduction 'SAINT V8.34A (Bruker AXS Inc., 2013)'
_computing_molecular_graphics 'DIAMOND (Crystal Impact)'
_computing_structure_refinement 'SHELXL-2013 (Sheldrick, 2013)'
_computing_structure_solution 'SHELXS-97 (Sheldrick, 2008)'
_diffrn_ambient_temperature 100(2)
_diffrn_detector_area_resol_mean 10.4167
_diffrn_measured_fraction_theta_full 0.999
_diffrn_measured_fraction_theta_max 0.999
_diffrn_measurement_device_type 'Bruker D8 QUEST area detector'
_diffrn_measurement_method '\w and \f scans'
_diffrn_radiation_type MoK\a
_diffrn_radiation_wavelength 0.71073
_diffrn_reflns_av_R_equivalents 0.0589
_diffrn_reflns_av_unetI/netI 0.0388
_diffrn_reflns_Laue_measured_fraction_full 0.999
_diffrn_reflns_Laue_measured_fraction_max 0.999
_diffrn_reflns_limit_h_max 16
_diffrn_reflns_limit_h_min -16
_diffrn_reflns_limit_k_max 27
_diffrn_reflns_limit_k_min -29
_diffrn_reflns_limit_l_max 19
_diffrn_reflns_limit_l_min -19
_diffrn_reflns_number 124260
_diffrn_reflns_point_group_measured_fraction_full 0.970
_diffrn_reflns_point_group_measured_fraction_max 0.969
_diffrn_reflns_theta_full 25.242
_diffrn_reflns_theta_max 25.500
_diffrn_reflns_theta_min 2.333
_diffrn_source 'microfocus sealed X-ray tube'
_exptl_absorpt_coefficient_mu 2.823
_exptl_absorpt_correction_T_max 0.68
_exptl_absorpt_correction_T_min 0.54
_exptl_absorpt_correction_type multi-scan
_exptl_absorpt_process_details 'SADABS V2012/1 (Bruker AXS Inc.)'
_exptl_crystal_colour yellow
_exptl_crystal_density_diffrn 1.253
_exptl_crystal_density_method 'not measured'
_exptl_crystal_description block
_exptl_crystal_F_000 1824
_exptl_crystal_size_max 0.32
_exptl_crystal_size_mid 0.27
_exptl_crystal_size_min 0.15
_refine_diff_density_max 0.902
_refine_diff_density_min -0.916
_refine_diff_density_rms 0.093
_refine_ls_abs_structure_details
; 
 Flack x determined using 7606 quotients [(I+)-(I-)]/[(I+)+(I-)] 
 (Parsons and Flack (2004), Acta Cryst. A60, s61). 
;
_refine_ls_abs_structure_Flack 0.002(3)
_refine_ls_extinction_method none
_refine_ls_goodness_of_fit_ref 1.067
_refine_ls_hydrogen_treatment constr
_refine_ls_matrix_type full
_refine_ls_number_parameters 953
_refine_ls_number_reflns 17607
_refine_ls_number_restraints 1
_refine_ls_restrained_S_all 1.067
_refine_ls_R_factor_all 0.0328
_refine_ls_R_factor_gt 0.0305
_refine_ls_shift/su_max 0.010
_refine_ls_shift/su_mean 0.000
_refine_ls_structure_factor_coef Fsqd
_refine_ls_weighting_details 'w=1/[\s^2^(Fo^2^)+(0.0302P)^2^+8.9685P] where P=(Fo^2^+2Fc^2^)/3'
_refine_ls_weighting_scheme calc
_refine_ls_wR_factor_gt 0.0720
_refine_ls_wR_factor_ref 0.0728
_reflns_Friedel_coverage 0.892
_reflns_Friedel_fraction_full 0.939
_reflns_Friedel_fraction_max 0.938
_reflns_number_gt 16949
_reflns_number_total 17607
_reflns_threshold_expression 'I > 2\s(I)'
_cod_data_source_file ja4132505_si_002.cif
_cod_data_source_block hb123_0m_sq
_cod_depositor_comments 'Adding full bibliography for 4121485.cif.'
_cod_database_code 4121485
_shelx_space_group_comment
; 
The symmetry employed for this shelxl refinement is uniquely defined 
by the following loop, which should always be used as a source of 
symmetry information in preference to the above space-group names. 
They are only intended as comments. 
;
_shelx_estimated_absorpt_t_min 0.465
_shelx_estimated_absorpt_t_max 0.677
_shelxl_version_number 2013-4

loop_
_space_group_symop_operation_xyz
'x, y, z'
'-x, y+1/2, -z'

loop_
_atom_site_label
_atom_site_type_symbol
_atom_site_fract_x
_atom_site_fract_y
_atom_site_fract_z
_atom_site_U_iso_or_equiv
_atom_site_adp_type
_atom_site_occupancy
_atom_site_site_symmetry_order
_atom_site_calc_flag
_atom_site_refinement_flags_posn
_atom_site_refinement_flags_adp
C2 C 0.7255(5) 0.2690(3) 0.4243(5) 0.0201(15) Uani 1 1 d . .
C4 C 0.8201(6) 0.2237(3) 0.3594(5) 0.0203(16) Uani 1 1 d . .
C5 C 0.8911(6) 0.1900(3) 0.3400(5) 0.0255(17) Uani 1 1 d . .
H5 H 0.9481 0.1730 0.3851 0.031 Uiso 1 1 calc R U
C6 C 0.8754(6) 0.1819(3) 0.2509(5) 0.0260(17) Uani 1 1 d . .
H6 H 0.9234 0.1585 0.2352 0.031 Uiso 1 1 calc R U
C7 C 0.7917(6) 0.2068(3) 0.1818(5) 0.0242(16) Uani 1 1 d . .
C8 C 0.7220(6) 0.2428(3) 0.2053(5) 0.0209(15) Uani 1 1 d . .
H8 H 0.6663 0.2613 0.1611 0.025 Uiso 1 1 calc R U
C9 C 0.7370(5) 0.2504(3) 0.2949(5) 0.0192(15) Uani 1 1 d . .
C10 C 0.6811(6) 0.2896(3) 0.4879(5) 0.0192(15) Uani 1 1 d . .
C11 C 0.5886(5) 0.3205(3) 0.4475(4) 0.0176(15) Uani 1 1 d . .
C12 C 0.5326(6) 0.3384(3) 0.5025(5) 0.0227(16) Uani 1 1 d . .
H12 H 0.4691 0.3591 0.4781 0.027 Uiso 1 1 calc R U
C13 C 0.5690(6) 0.3262(4) 0.5919(5) 0.0288(16) Uani 1 1 d . .
H13 H 0.5295 0.3387 0.6279 0.035 Uiso 1 1 calc R U
C14 C 0.6614(6) 0.2962(3) 0.6311(5) 0.0274(17) Uani 1 1 d . .
H14 H 0.6853 0.2888 0.6929 0.033 Uiso 1 1 calc R U
C15 C 0.7188(6) 0.2771(3) 0.5779(5) 0.0261(17) Uani 1 1 d . .
H15 H 0.7819 0.2561 0.6026 0.031 Uiso 1 1 calc R U
C16 C 0.7781(6) 0.1928(3) 0.0873(5) 0.0261(17) Uani 1 1 d . .
C17 C 0.8802(7) 0.2052(4) 0.0673(6) 0.040(2) Uani 1 1 d . .
H17A H 0.8702 0.1959 0.0055 0.059 Uiso 1 1 calc R U
H17B H 0.9388 0.1834 0.1067 0.059 Uiso 1 1 calc R U
H17C H 0.8971 0.2445 0.0771 0.059 Uiso 1 1 calc R U
C18 C 0.7530(8) 0.1311(4) 0.0724(6) 0.041(2) Uani 1 1 d . .
H18A H 0.7445 0.1215 0.0108 0.061 Uiso 1 1 calc R U
H18B H 0.6870 0.1228 0.0842 0.061 Uiso 1 1 calc R U
H18C H 0.8115 0.1095 0.1126 0.061 Uiso 1 1 calc R U
C19 C 0.6869(7) 0.2239(4) 0.0209(6) 0.035(2) Uani 1 1 d . .
H19A H 0.6798 0.2120 -0.0394 0.053 Uiso 1 1 calc R U
H19B H 0.7016 0.2635 0.0267 0.053 Uiso 1 1 calc R U
H19C H 0.6206 0.2162 0.0326 0.053 Uiso 1 1 calc R U
C21 C 0.4849(7) 0.4417(3) 0.3180(5) 0.0262(19) Uani 1 1 d . .
C23 C 0.3165(6) 0.4537(4) 0.2994(5) 0.0338(18) Uani 1 1 d . .
C24 C 0.2193(8) 0.4756(4) 0.2897(7) 0.050(3) Uani 1 1 d . .
H24 H 0.2078 0.5141 0.2919 0.060 Uiso 1 1 calc R U
C25 C 0.1357(7) 0.4360(4) 0.2760(7) 0.051(3) Uani 1 1 d . .
H25 H 0.0663 0.4489 0.2700 0.061 Uiso 1 1 calc R U
C26 C 0.1510(7) 0.3804(4) 0.2710(5) 0.035(2) Uani 1 1 d . .
C27 C 0.2539(6) 0.3605(3) 0.2813(5) 0.0273(17) Uani 1 1 d . .
H27 H 0.2667 0.3222 0.2783 0.033 Uiso 1 1 calc R U
C28 C 0.3358(6) 0.3984(3) 0.2960(5) 0.0258(18) Uani 1 1 d . .
C29 C 0.5965(7) 0.4495(4) 0.3372(5) 0.0274(17) Uani 1 1 d . .
C30 C 0.6491(9) 0.3980(4) 0.3417(6) 0.024(2) Uani 1 1 d . .
C31 C 0.7595(8) 0.4012(4) 0.3620(6) 0.029(2) Uani 1 1 d . .
H31 H 0.7987 0.3681 0.3657 0.035 Uiso 1 1 calc R U
C32 C 0.8137(7) 0.4510(5) 0.3768(6) 0.036(2) Uani 1 1 d . .
H32 H 0.8886 0.4515 0.3895 0.043 Uiso 1 1 calc R U
C33 C 0.7588(9) 0.5001(4) 0.3731(7) 0.043(2) Uani 1 1 d . .
H33 H 0.7968 0.5339 0.3852 0.052 Uiso 1 1 calc R U
C34 C 0.6507(10) 0.5003(4) 0.3524(6) 0.036(2) Uani 1 1 d . .
H34 H 0.6129 0.5339 0.3482 0.043 Uiso 1 1 calc R U
C35 C 0.0569(6) 0.3405(5) 0.2567(6) 0.046(3) Uani 1 1 d . .
C36 C 0.0124(9) 0.3453(6) 0.3309(9) 0.079(4) Uani 1 1 d . .
H36A H -0.0435 0.3176 0.3233 0.118 Uiso 1 1 calc R U
H36B H -0.0176 0.3822 0.3304 0.118 Uiso 1 1 calc R U
H36C H 0.0693 0.3392 0.3876 0.118 Uiso 1 1 calc R U
C37 C -0.0308(8) 0.3574(5) 0.1712(8) 0.066(3) Uani 1 1 d . .
H37A H -0.0892 0.3307 0.1576 0.099 Uiso 1 1 calc R U
H37B H -0.0019 0.3584 0.1223 0.099 Uiso 1 1 calc R U
H37C H -0.0575 0.3940 0.1789 0.099 Uiso 1 1 calc R U
C38 C 0.0867(7) 0.2818(4) 0.2478(8) 0.049(3) Uani 1 1 d . .
H38A H 0.0243 0.2581 0.2387 0.074 Uiso 1 1 calc R U
H38B H 0.1434 0.2704 0.3020 0.074 Uiso 1 1 calc R U
H38C H 0.1118 0.2783 0.1970 0.074 Uiso 1 1 calc R U
C40 C 0.3927(6) 0.2269(3) 0.2693(5) 0.0222(16) Uani 1 1 d . .
C41 C 0.3186(7) 0.1805(4) 0.2462(7) 0.039(2) Uani 1 1 d . .
H41A H 0.3547 0.1481 0.2332 0.059 Uiso 1 1 calc R U
H41B H 0.2576 0.1900 0.1939 0.059 Uiso 1 1 calc R U
H41C H 0.2937 0.1723 0.2961 0.059 Uiso 1 1 calc R U
C43 C 0.5046(6) 0.3404(3) 0.1027(5) 0.0246(17) Uani 1 1 d . .
C44 C 0.4828(7) 0.3429(4) 0.0081(5) 0.034(2) Uani 1 1 d . .
H44A H 0.4513 0.3787 -0.0143 0.051 Uiso 1 1 calc R U
H44B H 0.4331 0.3135 -0.0209 0.051 Uiso 1 1 calc R U
H44C H 0.5493 0.3383 -0.0047 0.051 Uiso 1 1 calc R U
C102 C 0.5294(8) 0.5265(4) 0.8812(6) 0.038(2) Uani 1 1 d . .
C104 C 0.4457(8) 0.5818(4) 0.7762(7) 0.046(3) Uani 1 1 d . .
C105 C 0.3792(9) 0.6205(4) 0.7253(8) 0.060(3) Uani 1 1 d . .
H105 H 0.3316 0.6410 0.7462 0.072 Uiso 1 1 calc R U
C106 C 0.3849(8) 0.6282(4) 0.6430(8) 0.052(3) Uani 1 1 d . .
H106 H 0.3412 0.6557 0.6063 0.062 Uiso 1 1 calc R U
C107 C 0.4527(7) 0.5973(4) 0.6094(6) 0.035(2) Uani 1 1 d . .
C108 C 0.5166(6) 0.5571(3) 0.6622(5) 0.0255(16) Uani 1 1 d . .
H108 H 0.5627 0.5354 0.6413 0.031 Uiso 1 1 calc R U
C109 C 0.5113(6) 0.5493(3) 0.7473(5) 0.0253(16) Uani 1 1 d . .
C110 C 0.5743(9) 0.4975(4) 0.9647(6) 0.043(2) Uani 1 1 d . .
C111 C 0.6535(7) 0.4591(4) 0.9631(5) 0.036(2) Uani 1 1 d . .
C112 C 0.7049(9) 0.4306(4) 1.0404(6) 0.046(3) Uani 1 1 d . .
H112 H 0.7600 0.4049 1.0437 0.055 Uiso 1 1 calc R U
C113 C 0.6718(12) 0.4413(6) 1.1151(6) 0.073(4) Uani 1 1 d . .
H113 H 0.7056 0.4217 1.1685 0.088 Uiso 1 1 calc R U
C114 C 0.5950(15) 0.4778(5) 1.1141(9) 0.082(5) Uani 1 1 d . .
H114 H 0.5752 0.4829 1.1654 0.098 Uiso 1 1 calc R U
C115 C 0.5478(14) 0.5063(4) 1.0414(9) 0.081(5) Uani 1 1 d . .
H115 H 0.4954 0.5329 1.0410 0.097 Uiso 1 1 calc R U
C116 C 0.4543(9) 0.6091(4) 0.5157(6) 0.049(3) Uani 1 1 d . .
C117 C 0.5004(10) 0.6668(4) 0.5124(7) 0.053(3) Uani 1 1 d . .
H11A H 0.5034 0.6736 0.4528 0.079 Uiso 1 1 calc R U
H11B H 0.5723 0.6690 0.5559 0.079 Uiso 1 1 calc R U
H11C H 0.4549 0.6945 0.5263 0.079 Uiso 1 1 calc R U
C118 C 0.3424(13) 0.6089(7) 0.4469(10) 0.111(7) Uani 1 1 d . .
H11D H 0.3469 0.6158 0.3879 0.166 Uiso 1 1 calc R U
H11E H 0.2995 0.6378 0.4614 0.166 Uiso 1 1 calc R U
H11F H 0.3090 0.5730 0.4474 0.166 Uiso 1 1 calc R U
C119 C 0.5234(12) 0.5686(5) 0.4869(7) 0.068(4) Uani 1 1 d . .
H11G H 0.5217 0.5777 0.4268 0.102 Uiso 1 1 calc R U
H11H H 0.4963 0.5312 0.4877 0.102 Uiso 1 1 calc R U
H11I H 0.5968 0.5709 0.5278 0.102 Uiso 1 1 calc R U
C121 C 0.7313(6) 0.3404(4) 0.8656(5) 0.0249(19) Uani 1 1 d . .
C123 C 0.8993(6) 0.3216(4) 0.9110(5) 0.0272(18) Uani 1 1 d . .
C124 C 0.9974(7) 0.2962(4) 0.9373(6) 0.036(2) Uani 1 1 d . .
H124 H 1.0053 0.2573 0.9416 0.043 Uiso 1 1 calc R U
C125 C 1.0826(6) 0.3311(4) 0.9568(4) 0.0289(16) Uani 1 1 d . .
H125 H 1.1515 0.3150 0.9737 0.035 Uiso 1 1 calc R U
C126 C 1.0764(6) 0.3893(4) 0.9538(6) 0.0313(18) Uani 1 1 d . .
C127 C 0.9746(6) 0.4130(4) 0.9285(5) 0.0280(18) Uani 1 1 d . .
H127 H 0.9656 0.4518 0.9253 0.034 Uiso 1 1 calc R U
C128 C 0.8875(7) 0.3778(4) 0.9081(5) 0.0267(19) Uani 1 1 d . .
C129 C 0.6155(6) 0.3384(4) 0.8311(4) 0.0219(17) Uani 1 1 d . .
C130 C 0.5721(9) 0.3913(4) 0.8148(6) 0.024(2) Uani 1 1 d . .
C131 C 0.4600(7) 0.3943(3) 0.7795(6) 0.0281(18) Uani 1 1 d . .
H131 H 0.4260 0.4292 0.7671 0.034 Uiso 1 1 calc R U
C132 C 0.3996(7) 0.3469(4) 0.7629(6) 0.030(2) Uani 1 1 d . .
H132 H 0.3244 0.3500 0.7387 0.036 Uiso 1 1 calc R U
C133 C 0.4448(7) 0.2947(4) 0.7802(6) 0.031(2) Uani 1 1 d . .
H133 H 0.4014 0.2627 0.7696 0.037 Uiso 1 1 calc R U
C134 C 0.5545(7) 0.2905(4) 0.8131(5) 0.028(2) Uani 1 1 d . .
H134 H 0.5879 0.2554 0.8233 0.034 Uiso 1 1 calc R U
C135 C 1.1759(7) 0.4243(4) 0.9721(6) 0.036(2) Uani 1 1 d . .
C136 C 1.1536(8) 0.4853(5) 0.9715(8) 0.053(3) Uani 1 1 d . .
H13A H 1.2210 0.5057 0.9894 0.079 Uiso 1 1 calc R U
H13B H 1.1154 0.4933 1.0129 0.079 Uiso 1 1 calc R U
H13C H 1.1100 0.4966 0.9115 0.079 Uiso 1 1 calc R U
C137 C 1.2258(8) 0.4132(5) 0.9016(7) 0.055(3) Uani 1 1 d . .
H13D H 1.2846 0.4390 0.9087 0.083 Uiso 1 1 calc R U
H13E H 1.1722 0.4181 0.8428 0.083 Uiso 1 1 calc R U
H13F H 1.2529 0.3754 0.9075 0.083 Uiso 1 1 calc R U
C138 C 1.2546(7) 0.4091(5) 1.0629(6) 0.045(2) Uani 1 1 d . .
H13G H 1.3172 0.4331 1.0766 0.067 Uiso 1 1 calc R U
H13H H 1.2766 0.3707 1.0623 0.067 Uiso 1 1 calc R U
H13I H 1.2206 0.4139 1.1082 0.067 Uiso 1 1 calc R U
C140 C 0.8448(7) 0.5534(4) 0.9144(7) 0.041(2) Uani 1 1 d . .
C141 C 0.9154(8) 0.6004(5) 0.9485(10) 0.068(4) Uani 1 1 d . .
H14A H 0.8843 0.6245 0.9825 0.102 Uiso 1 1 calc R U
H14B H 0.9243 0.6211 0.8987 0.102 Uiso 1 1 calc R U
H14C H 0.9850 0.5872 0.9870 0.102 Uiso 1 1 calc R U
C143 C 0.7194(6) 0.4432(3) 0.6586(5) 0.0225(16) Uani 1 1 d . .
C144 C 0.7456(8) 0.4343(4) 0.5777(6) 0.043(2) Uani 1 1 d . .
H14D H 0.6959 0.4550 0.5287 0.065 Uiso 1 1 calc R U
H14E H 0.7400 0.3949 0.5631 0.065 Uiso 1 1 calc R U
H14F H 0.8184 0.4468 0.5871 0.065 Uiso 1 1 calc R U
N1 N 0.6786(6) 0.2782(3) 0.3397(5) 0.0168(16) Uani 1 1 d . .
N20 N 0.4429(6) 0.3922(3) 0.3067(5) 0.0218(17) Uani 1 1 d . .
N39 N 0.4469(6) 0.2646(3) 0.2870(5) 0.0224(17) Uani 1 1 d . .
N42 N 0.5233(4) 0.3384(3) 0.1773(4) 0.0207(13) Uani 1 1 d . .
N101 N 0.5656(6) 0.5149(4) 0.8158(6) 0.0269(19) Uani 1 1 d . .
N120 N 0.7772(6) 0.3880(3) 0.8788(5) 0.0260(18) Uani 1 1 d . .
N139 N 0.7926(6) 0.5171(3) 0.8857(5) 0.0259(18) Uani 1 1 d . .
N142 N 0.6995(4) 0.4493(3) 0.7204(4) 0.0196(12) Uani 1 1 d . .
O3 O 0.8129(4) 0.2360(2) 0.4424(3) 0.0206(10) Uani 1 1 d . .
O22 O 0.4135(5) 0.4821(2) 0.3143(4) 0.0358(15) Uani 1 1 d . .
O103 O 0.4562(6) 0.5654(3) 0.8622(5) 0.052(2) Uani 1 1 d . .
O122 O 0.7980(4) 0.2973(2) 0.8841(4) 0.0283(13) Uani 1 1 d . .
F1 F 0.9079(6) 0.5159(3) 0.7035(9) 0.123(4) Uani 1 1 d . .
F2 F 0.7764(5) 0.5735(2) 0.6974(4) 0.0583(16) Uani 1 1 d . .
F3 F 0.8664(8) 0.6404(3) 0.6564(6) 0.093(3) Uani 1 1 d . .
F4 F 0.9856(9) 0.5831(4) 0.6474(9) 0.161(6) Uani 1 1 d . .
F5 F 0.9487(7) 0.5944(4) 0.7755(6) 0.105(3) Uani 1 1 d . .
F6 F 0.8144(10) 0.5607(4) 0.5745(7) 0.133(4) Uani 1 1 d . .
F7 F 0.374(3) 0.2271(7) 0.0688(8) 0.333(17) Uani 1 1 d . .
F8 F 0.4208(11) 0.1864(10) -0.0138(14) 0.259(12) Uani 1 1 d . .
F9 F 0.2591(14) 0.1586(5) -0.0814(8) 0.193(7) Uani 1 1 d . .
F10 F 0.2122(16) 0.2062(7) 0.0044(16) 0.296(14) Uani 1 1 d . .
F11 F 0.3247(7) 0.1424(3) 0.0560(6) 0.088(2) Uani 1 1 d . .
F12 F 0.3018(10) 0.2445(4) -0.0705(6) 0.124(4) Uani 1 1 d . .
P1 P 0.8826(3) 0.57758(14) 0.6734(3) 0.0811(13) Uani 1 1 d . .
P2 P 0.3135(4) 0.19419(17) -0.0070(3) 0.0773(12) Uani 1 1 d . .
Ir1 Ir 0.55314(2) 0.33141(2) 0.31512(2) 0.01697(7) Uani 1 1 d . .
Ir2 Ir 0.67794(2) 0.45405(2) 0.84498(2) 0.02057(7) Uani 1 1 d . .

loop_
_atom_site_aniso_label
_atom_site_aniso_U_11
_atom_site_aniso_U_22
_atom_site_aniso_U_33
_atom_site_aniso_U_23
_atom_site_aniso_U_13
_atom_site_aniso_U_12
C2 0.016(3) 0.017(4) 0.024(4) 0.000(3) 0.003(3) 0.001(3)
C4 0.018(4) 0.022(4) 0.019(4) 0.004(3) 0.005(3) 0.002(3)
C5 0.019(4) 0.028(4) 0.029(4) 0.010(3) 0.007(3) 0.011(3)
C6 0.026(4) 0.023(4) 0.032(4) 0.008(3) 0.014(3) 0.012(3)
C7 0.033(4) 0.021(4) 0.030(4) 0.003(3) 0.025(3) 0.000(3)
C8 0.023(4) 0.019(4) 0.024(4) 0.006(3) 0.013(3) 0.006(3)
C9 0.017(3) 0.020(4) 0.023(4) 0.002(3) 0.010(3) 0.003(3)
C10 0.019(3) 0.015(4) 0.023(4) 0.001(3) 0.007(3) -0.002(3)
C11 0.020(3) 0.012(4) 0.022(3) 0.001(3) 0.009(3) 0.000(3)
C12 0.027(4) 0.022(5) 0.021(3) 0.002(3) 0.011(3) 0.003(3)
C13 0.032(4) 0.028(4) 0.030(4) -0.003(4) 0.015(3) 0.000(4)
C14 0.036(4) 0.033(5) 0.013(4) -0.002(3) 0.008(3) 0.002(4)
C15 0.017(4) 0.030(5) 0.029(4) 0.003(3) 0.006(3) 0.006(3)
C16 0.032(4) 0.029(4) 0.026(4) 0.007(3) 0.021(3) 0.016(3)
C17 0.043(5) 0.040(5) 0.049(5) 0.012(4) 0.032(4) 0.014(4)
C18 0.067(6) 0.033(5) 0.029(5) -0.002(4) 0.026(5) -0.004(4)
C19 0.038(5) 0.048(6) 0.024(4) 0.006(4) 0.017(4) 0.011(4)
C21 0.036(4) 0.016(5) 0.021(4) 0.000(3) 0.003(3) 0.007(3)
C23 0.031(4) 0.036(5) 0.029(4) -0.007(4) 0.002(3) 0.010(4)
C24 0.042(6) 0.040(6) 0.050(6) -0.020(5) -0.007(5) 0.026(4)
C25 0.033(5) 0.058(7) 0.054(6) -0.008(5) 0.005(4) 0.031(5)
C26 0.032(4) 0.046(6) 0.026(4) -0.004(4) 0.009(4) 0.014(4)
C27 0.026(4) 0.029(4) 0.027(4) 0.001(3) 0.009(3) 0.015(3)
C28 0.034(4) 0.029(4) 0.013(4) 0.001(3) 0.006(3) 0.018(3)
C29 0.044(5) 0.015(4) 0.025(4) 0.002(4) 0.013(3) 0.005(4)
C30 0.037(6) 0.022(5) 0.020(5) 0.000(3) 0.018(4) -0.003(4)
C31 0.036(5) 0.021(5) 0.032(5) 0.001(3) 0.015(4) -0.001(4)
C32 0.035(5) 0.031(5) 0.044(5) -0.003(5) 0.017(4) -0.002(5)
C33 0.056(7) 0.026(5) 0.049(6) -0.004(4) 0.018(5) -0.011(5)
C34 0.056(6) 0.014(5) 0.029(5) -0.004(3) 0.004(5) 0.005(4)
C35 0.018(4) 0.065(8) 0.056(6) 0.003(5) 0.015(4) 0.011(4)
C36 0.049(6) 0.115(13) 0.091(9) -0.017(8) 0.048(7) -0.001(7)
C37 0.036(6) 0.064(8) 0.079(8) -0.013(6) -0.007(5) 0.006(5)
C38 0.021(4) 0.052(7) 0.076(7) 0.014(5) 0.018(5) 0.002(4)
C40 0.026(4) 0.018(4) 0.023(4) 0.005(3) 0.009(3) 0.003(3)
C41 0.030(5) 0.039(6) 0.042(5) -0.004(4) 0.005(4) -0.013(4)
C43 0.023(4) 0.024(5) 0.029(4) 0.007(3) 0.012(3) 0.008(3)
C44 0.039(4) 0.045(6) 0.024(4) 0.006(4) 0.019(3) 0.012(4)
C102 0.062(6) 0.024(4) 0.044(5) -0.004(4) 0.037(5) 0.000(4)
C104 0.053(6) 0.032(5) 0.070(7) 0.001(5) 0.045(6) 0.009(5)
C105 0.071(7) 0.046(6) 0.086(9) 0.020(6) 0.054(7) 0.032(6)
C106 0.050(6) 0.037(6) 0.074(8) 0.015(5) 0.027(6) 0.024(5)
C107 0.036(5) 0.031(5) 0.030(5) -0.004(4) 0.001(4) 0.009(4)
C108 0.027(4) 0.019(4) 0.028(4) -0.004(3) 0.004(3) 0.004(3)
C109 0.026(4) 0.020(4) 0.031(4) -0.001(3) 0.011(3) 0.003(3)
C110 0.075(7) 0.032(5) 0.041(5) -0.001(4) 0.042(5) -0.011(5)
C111 0.046(5) 0.039(5) 0.029(4) -0.007(4) 0.023(4) -0.021(5)
C112 0.065(7) 0.049(6) 0.029(5) 0.006(4) 0.024(5) -0.018(5)
C113 0.120(11) 0.077(10) 0.021(5) 0.011(5) 0.020(6) -0.049(8)
C114 0.174(16) 0.047(7) 0.059(8) -0.014(6) 0.085(10) -0.017(9)
C115 0.179(15) 0.029(6) 0.082(9) -0.004(6) 0.107(10) -0.004(7)
C116 0.068(7) 0.043(6) 0.024(5) 0.000(4) -0.002(5) 0.027(5)
C117 0.084(8) 0.039(6) 0.038(5) 0.005(4) 0.024(5) 0.018(5)
C118 0.102(12) 0.088(11) 0.080(10) -0.017(9) -0.054(9) 0.019(9)
C119 0.125(12) 0.053(8) 0.028(5) 0.008(5) 0.028(6) 0.042(7)
C121 0.021(4) 0.030(5) 0.024(4) 0.013(3) 0.007(3) 0.002(3)
C123 0.023(4) 0.030(5) 0.030(4) 0.010(4) 0.011(3) -0.002(3)
C124 0.030(5) 0.035(5) 0.046(5) 0.012(4) 0.016(4) 0.005(4)
C125 0.032(4) 0.050(5) 0.005(3) 0.005(4) 0.007(3) 0.006(4)
C126 0.023(4) 0.038(5) 0.033(5) 0.008(4) 0.009(3) 0.002(3)
C127 0.024(4) 0.035(5) 0.026(4) 0.007(3) 0.009(3) -0.003(3)
C128 0.025(4) 0.039(5) 0.017(4) 0.011(4) 0.008(3) 0.003(4)
C129 0.026(4) 0.029(5) 0.011(3) 0.003(3) 0.007(3) -0.006(4)
C130 0.027(5) 0.028(5) 0.022(5) 0.010(4) 0.015(4) 0.003(4)
C131 0.028(4) 0.021(4) 0.040(5) 0.003(4) 0.017(4) -0.001(3)
C132 0.022(4) 0.043(6) 0.029(4) -0.002(4) 0.013(3) -0.004(3)
C133 0.026(4) 0.039(6) 0.029(5) 0.010(4) 0.011(4) -0.008(4)
C134 0.035(6) 0.029(5) 0.024(5) 0.009(3) 0.012(4) -0.001(4)
C135 0.025(4) 0.053(6) 0.034(5) 0.004(4) 0.014(4) -0.007(4)
C136 0.030(5) 0.063(7) 0.055(7) 0.018(6) 0.000(5) -0.015(5)
C137 0.043(6) 0.078(8) 0.054(6) 0.003(6) 0.029(5) -0.021(5)
C138 0.029(5) 0.067(7) 0.033(5) 0.005(5) 0.002(4) 0.003(5)
C140 0.033(5) 0.037(6) 0.048(6) 0.005(4) 0.010(4) 0.005(4)
C141 0.037(6) 0.039(6) 0.113(11) -0.009(6) 0.005(6) -0.014(5)
C143 0.027(4) 0.016(4) 0.026(4) -0.001(3) 0.012(3) -0.003(3)
C144 0.062(6) 0.037(5) 0.045(5) -0.011(4) 0.038(5) -0.013(4)
N1 0.022(4) 0.011(3) 0.021(4) 0.002(2) 0.012(3) 0.002(3)
N20 0.029(4) 0.021(4) 0.013(3) -0.002(3) 0.004(3) 0.011(3)
N39 0.022(4) 0.023(4) 0.022(4) 0.008(3) 0.008(3) 0.006(3)
N42 0.019(3) 0.019(4) 0.027(3) 0.002(3) 0.011(2) 0.007(3)
N101 0.020(4) 0.033(5) 0.028(4) -0.001(3) 0.009(3) -0.007(3)
N120 0.023(4) 0.024(4) 0.029(4) 0.006(3) 0.006(3) -0.004(3)
N139 0.025(4) 0.022(4) 0.033(4) 0.000(3) 0.011(3) -0.007(3)
N142 0.019(3) 0.016(3) 0.026(3) 0.004(3) 0.010(2) 0.001(3)
O3 0.020(2) 0.020(3) 0.021(3) 0.000(2) 0.007(2) 0.004(2)
O22 0.036(3) 0.022(3) 0.037(3) -0.007(3) -0.005(3) 0.015(3)
O103 0.078(5) 0.037(4) 0.070(5) 0.014(3) 0.063(4) 0.025(4)
O122 0.026(3) 0.025(3) 0.035(3) 0.008(2) 0.012(2) -0.002(2)
F1 0.064(5) 0.057(5) 0.267(13) -0.019(6) 0.080(7) -0.020(4)
F2 0.057(4) 0.036(3) 0.092(5) -0.003(3) 0.037(3) -0.017(3)
F3 0.143(7) 0.048(4) 0.119(7) -0.011(4) 0.082(6) -0.038(5)
F4 0.172(9) 0.093(7) 0.311(15) -0.118(9) 0.204(11) -0.098(7)
F5 0.096(6) 0.115(7) 0.109(7) -0.029(5) 0.041(5) -0.067(6)
F6 0.223(12) 0.108(8) 0.108(7) -0.059(6) 0.107(8) -0.086(8)
F7 0.73(5) 0.184(15) 0.078(8) -0.040(9) 0.129(17) -0.27(2)
F8 0.107(10) 0.39(3) 0.28(2) 0.15(2) 0.063(12) -0.020(14)
F9 0.311(19) 0.122(10) 0.090(8) -0.024(7) -0.009(10) -0.084(11)
F10 0.34(2) 0.186(13) 0.54(3) 0.276(19) 0.39(2) 0.206(15)
F11 0.103(6) 0.059(5) 0.114(7) 0.002(4) 0.054(5) 0.003(4)
F12 0.203(11) 0.101(7) 0.078(6) -0.007(5) 0.060(7) -0.077(7)
P1 0.101(3) 0.0480(19) 0.132(3) -0.049(2) 0.089(3) -0.0505(19)
P2 0.109(3) 0.068(2) 0.069(2) -0.0184(18) 0.049(2) -0.034(2)
Ir1 0.01922(13) 0.01576(13) 0.01739(13) 0.00065(12) 0.00803(10) 0.00438(12)
Ir2 0.02152(14) 0.02306(15) 0.01807(14) 0.00406(12) 0.00784(11) -0.00223(12)

loop_
_atom_type_symbol
_atom_type_description
_atom_type_scat_dispersion_real
_atom_type_scat_dispersion_imag
_atom_type_scat_source
C C 0.0033 0.0016 'International Tables Vol C Tables 4.2.6.8 and 6.1.1.4'
H H 0.0000 0.0000 'International Tables Vol C Tables 4.2.6.8 and 6.1.1.4'
N N 0.0061 0.0033 'International Tables Vol C Tables 4.2.6.8 and 6.1.1.4'
O O 0.0106 0.0060 'International Tables Vol C Tables 4.2.6.8 and 6.1.1.4'
F F 0.0171 0.0103 'International Tables Vol C Tables 4.2.6.8 and 6.1.1.4'
P P 0.1023 0.0942 'International Tables Vol C Tables 4.2.6.8 and 6.1.1.4'
Ir Ir -1.4442 7.9887 'International Tables Vol C Tables 4.2.6.8 and 6.1.1.4'

loop_
_geom_angle_atom_site_label_1
_geom_angle_atom_site_label_2
_geom_angle_atom_site_label_3
_geom_angle
N1 C2 O3 113.7(6)
N1 C2 C10 120.5(7)
O3 C2 C10 125.6(6)
C5 C4 O3 128.2(7)
C5 C4 C9 123.4(7)
O3 C4 C9 108.3(6)
C4 C5 C6 116.2(7)
C4 C5 H5 121.9
C6 C5 H5 121.9
C5 C6 C7 123.5(7)
C5 C6 H6 118.2
C7 C6 H6 118.2
C8 C7 C6 118.2(7)
C8 C7 C16 122.6(7)
C6 C7 C16 119.2(7)
C9 C8 C7 118.3(7)
C9 C8 H8 120.9
C7 C8 H8 120.9
C8 C9 N1 132.8(7)
C8 C9 C4 120.4(7)
N1 C9 C4 106.7(6)
C15 C10 C11 123.6(7)
C15 C10 C2 124.6(7)
C11 C10 C2 111.6(6)
C12 C11 C10 116.5(6)
C12 C11 Ir1 129.0(5)
C10 C11 Ir1 114.5(5)
C13 C12 C11 120.6(7)
C13 C12 H12 119.7
C11 C12 H12 119.7
C12 C13 C14 122.2(7)
C12 C13 H13 118.9
C14 C13 H13 118.9
C13 C14 C15 118.9(7)
C13 C14 H14 120.6
C15 C14 H14 120.6
C10 C15 C14 118.3(7)
C10 C15 H15 120.8
C14 C15 H15 120.8
C7 C16 C19 113.0(6)
C7 C16 C17 110.4(7)
C19 C16 C17 108.4(7)
C7 C16 C18 108.9(6)
C19 C16 C18 107.1(8)
C17 C16 C18 108.9(7)
C16 C17 H17A 109.5
C16 C17 H17B 109.5
H17A C17 H17B 109.5
C16 C17 H17C 109.5
H17A C17 H17C 109.5
H17B C17 H17C 109.5
C16 C18 H18A 109.5
C16 C18 H18B 109.5
H18A C18 H18B 109.5
C16 C18 H18C 109.5
H18A C18 H18C 109.5
H18B C18 H18C 109.5
C16 C19 H19A 109.5
C16 C19 H19B 109.5
H19A C19 H19B 109.5
C16 C19 H19C 109.5
H19A C19 H19C 109.5
H19B C19 H19C 109.5
N20 C21 O22 113.4(8)
N20 C21 C29 121.1(8)
O22 C21 C29 125.4(7)
C24 C23 C28 124.2(9)
C24 C23 O22 127.6(9)
C28 C23 O22 108.1(7)
C23 C24 C25 114.6(9)
C23 C24 H24 122.7
C25 C24 H24 122.7
C26 C25 C24 123.1(8)
C26 C25 H25 118.4
C24 C25 H25 118.4
C25 C26 C27 119.2(9)
C25 C26 C35 119.9(8)
C27 C26 C35 120.9(8)
C28 C27 C26 118.2(8)
C28 C27 H27 120.9
C26 C27 H27 120.9
C23 C28 C27 120.6(7)
C23 C28 N20 107.5(8)
C27 C28 N20 131.8(7)
C34 C29 C30 123.0(8)
C34 C29 C21 126.2(9)
C30 C29 C21 110.8(8)
C31 C30 C29 115.1(9)
C31 C30 Ir1 129.6(8)
C29 C30 Ir1 115.2(8)
C32 C31 C30 122.4(9)
C32 C31 H31 118.8
C30 C31 H31 118.8
C31 C32 C33 120.2(8)
C31 C32 H32 119.9
C33 C32 H32 119.9
C34 C33 C32 120.7(9)
C34 C33 H33 119.7
C32 C33 H33 119.7
C33 C34 C29 118.6(9)
C33 C34 H34 120.7
C29 C34 H34 120.7
C36 C35 C38 109.7(10)
C36 C35 C37 107.5(9)
C38 C35 C37 108.6(9)
C36 C35 C26 110.5(9)
C38 C35 C26 112.6(7)
C37 C35 C26 107.8(9)
C35 C36 H36A 109.5
C35 C36 H36B 109.5
H36A C36 H36B 109.5
C35 C36 H36C 109.5
H36A C36 H36C 109.5
H36B C36 H36C 109.5
C35 C37 H37A 109.5
C35 C37 H37B 109.5
H37A C37 H37B 109.5
C35 C37 H37C 109.5
H37A C37 H37C 109.5
H37B C37 H37C 109.5
C35 C38 H38A 109.5
C35 C38 H38B 109.5
H38A C38 H38B 109.5
C35 C38 H38C 109.5
H38A C38 H38C 109.5
H38B C38 H38C 109.5
N39 C40 C41 177.0(9)
C40 C41 H41A 109.5
C40 C41 H41B 109.5
H41A C41 H41B 109.5
C40 C41 H41C 109.5
H41A C41 H41C 109.5
H41B C41 H41C 109.5
N42 C43 C44 179.0(8)
C43 C44 H44A 109.5
C43 C44 H44B 109.5
H44A C44 H44B 109.5
C43 C44 H44C 109.5
H44A C44 H44C 109.5
H44B C44 H44C 109.5
N101 C102 O103 114.0(9)
N101 C102 C110 118.6(9)
O103 C102 C110 127.4(8)
C105 C104 C109 124.0(10)
C105 C104 O103 128.3(8)
C109 C104 O103 107.6(8)
C106 C105 C104 116.1(9)
C106 C105 H105 121.9
C104 C105 H105 121.9
C105 C106 C107 123.1(9)
C105 C106 H106 118.5
C107 C106 H106 118.5
C108 C107 C106 119.0(9)
C108 C107 C116 121.5(8)
C106 C107 C116 119.5(8)
C107 C108 C109 118.0(7)
C107 C108 H108 121.0
C109 C108 H108 121.0
C104 C109 N101 107.8(8)
C104 C109 C108 119.7(8)
N101 C109 C108 132.4(7)
C115 C110 C111 121.6(10)
C115 C110 C102 125.8(11)
C111 C110 C102 112.6(7)
C112 C111 C110 117.7(8)
C112 C111 Ir2 128.2(8)
C110 C111 Ir2 114.2(6)
C111 C112 C113 117.2(11)
C111 C112 H112 121.4
C113 C112 H112 121.4
C114 C113 C112 123.6(11)
C114 C113 H113 118.2
C112 C113 H113 118.2
C115 C114 C113 119.6(10)
C115 C114 H114 120.2
C113 C114 H114 120.2
C114 C115 C110 120.4(13)
C114 C115 H115 119.8
C110 C115 H115 119.8
C119 C116 C118 109.0(10)
C119 C116 C107 112.4(8)
C118 C116 C107 112.0(12)
C119 C116 C117 106.9(10)
C118 C116 C117 106.4(10)
C107 C116 C117 109.9(8)
C116 C117 H11A 109.5
C116 C117 H11B 109.5
H11A C117 H11B 109.5
C116 C117 H11C 109.5
H11A C117 H11C 109.5
H11B C117 H11C 109.5
C116 C118 H11D 109.5
C116 C118 H11E 109.5
H11D C118 H11E 109.5
C116 C118 H11F 109.5
H11D C118 H11F 109.5
H11E C118 H11F 109.5
C116 C119 H11G 109.5
C116 C119 H11H 109.5
H11G C119 H11H 109.5
C116 C119 H11I 109.5
H11G C119 H11I 109.5
H11H C119 H11I 109.5
N120 C121 O122 114.8(7)
N120 C121 C129 118.4(8)
O122 C121 C129 126.8(8)
C128 C123 C124 122.8(8)
C128 C123 O122 108.6(7)
C124 C123 O122 128.6(8)
C125 C124 C123 115.0(9)
C125 C124 H124 122.5
C123 C124 H124 122.5
C124 C125 C126 125.3(8)
C124 C125 H125 117.4
C126 C125 H125 117.4
C127 C126 C125 117.4(7)
C127 C126 C135 121.6(8)
C125 C126 C135 120.9(7)
C128 C127 C126 117.8(8)
C128 C127 H127 121.1
C126 C127 H127 121.1
C123 C128 C127 121.7(8)
C123 C128 N120 106.3(7)
C127 C128 N120 131.9(8)
C134 C129 C130 123.5(8)
C134 C129 C121 125.2(8)
C130 C129 C121 111.2(8)
C129 C130 C131 116.0(9)
C129 C130 Ir2 115.8(7)
C131 C130 Ir2 128.2(7)
C132 C131 C130 120.4(9)
C132 C131 H131 119.8
C130 C131 H131 119.8
C131 C132 C133 122.4(8)
C131 C132 H132 118.8
C133 C132 H132 118.8
C134 C133 C132 118.4(9)
C134 C133 H133 120.8
C132 C133 H133 120.8
C133 C134 C129 119.2(9)
C133 C134 H134 120.4
C129 C134 H134 120.4
C136 C135 C137 107.6(9)
C136 C135 C126 113.0(8)
C137 C135 C126 109.2(8)
C136 C135 C138 108.3(9)
C137 C135 C138 109.5(8)
C126 C135 C138 109.1(7)
C135 C136 H13A 109.5
C135 C136 H13B 109.5
H13A C136 H13B 109.5
C135 C136 H13C 109.5
H13A C136 H13C 109.5
H13B C136 H13C 109.5
C135 C137 H13D 109.5
C135 C137 H13E 109.5
H13D C137 H13E 109.5
C135 C137 H13F 109.5
H13D C137 H13F 109.5
H13E C137 H13F 109.5
C135 C138 H13G 109.5
C135 C138 H13H 109.5
H13G C138 H13H 109.5
C135 C138 H13I 109.5
H13G C138 H13I 109.5
H13H C138 H13I 109.5
N139 C140 C141 177.1(12)
C140 C141 H14A 109.5
C140 C141 H14B 109.5
H14A C141 H14B 109.5
C140 C141 H14C 109.5
H14A C141 H14C 109.5
H14B C141 H14C 109.5
N142 C143 C144 179.1(9)
C143 C144 H14D 109.5
C143 C144 H14E 109.5
H14D C144 H14E 109.5
C143 C144 H14F 109.5
H14D C144 H14F 109.5
H14E C144 H14F 109.5
C2 N1 C9 106.9(7)
C2 N1 Ir1 112.7(5)
C9 N1 Ir1 140.2(5)
C21 N20 C28 106.9(7)
C21 N20 Ir1 112.7(6)
C28 N20 Ir1 140.4(6)
C40 N39 Ir1 176.1(7)
C43 N42 Ir1 177.2(7)
C102 N101 C109 105.6(8)
C102 N101 Ir2 113.9(7)
C109 N101 Ir2 140.4(6)
C121 N120 C128 106.4(8)
C121 N120 Ir2 115.6(6)
C128 N120 Ir2 137.8(6)
C140 N139 Ir2 169.8(8)
C143 N142 Ir2 172.8(6)
C2 O3 C4 104.4(5)
C21 O22 C23 104.1(7)
C102 O103 C104 104.8(7)
C121 O122 C123 103.9(6)
F3 P1 F4 87.3(5)
F3 P1 F1 172.5(7)
F4 P1 F1 92.6(6)
F3 P1 F2 91.2(4)
F4 P1 F2 178.2(7)
F1 P1 F2 89.0(4)
F3 P1 F6 94.5(6)
F4 P1 F6 91.1(6)
F1 P1 F6 93.0(6)
F2 P1 F6 88.0(5)
F3 P1 F5 85.7(5)
F4 P1 F5 90.9(6)
F1 P1 F5 86.7(6)
F2 P1 F5 90.1(4)
F6 P1 F5 178.0(5)
F10 P2 F7 94.0(15)
F10 P2 F9 89.5(13)
F7 P2 F9 175.8(15)
F10 P2 F8 174.8(15)
F7 P2 F8 81.1(15)
F9 P2 F8 95.4(13)
F10 P2 F12 91.6(7)
F7 P2 F12 91.1(7)
F9 P2 F12 91.1(6)
F8 P2 F12 86.7(8)
F10 P2 F11 88.5(5)
F7 P2 F11 89.9(7)
F9 P2 F11 87.9(6)
F8 P2 F11 93.2(8)
F12 P2 F11 179.0(5)
C30 Ir1 C11 88.5(3)
C30 Ir1 N1 92.6(4)
C11 Ir1 N1 80.0(3)
C30 Ir1 N20 80.1(4)
C11 Ir1 N20 94.3(3)
N1 Ir1 N20 170.9(3)
C30 Ir1 N39 177.3(4)
C11 Ir1 N39 91.7(3)
N1 Ir1 N39 90.1(3)
N20 Ir1 N39 97.2(3)
C30 Ir1 N42 92.4(3)
C11 Ir1 N42 176.2(3)
N1 Ir1 N42 96.2(2)
N20 Ir1 N42 89.6(2)
N39 Ir1 N42 87.6(3)
C130 Ir2 C111 87.2(4)
C130 Ir2 N120 79.0(4)
C111 Ir2 N120 95.3(4)
C130 Ir2 N101 95.2(3)
C111 Ir2 N101 80.6(4)
N120 Ir2 N101 173.1(4)
C130 Ir2 N142 92.1(3)
C111 Ir2 N142 178.6(3)
N120 Ir2 N142 85.8(3)
N101 Ir2 N142 98.3(3)
C130 Ir2 N139 175.9(4)
C111 Ir2 N139 89.6(3)
N120 Ir2 N139 98.7(3)
N101 Ir2 N139 86.9(4)
N142 Ir2 N139 91.1(3)

loop_
_geom_bond_atom_site_label_1
_geom_bond_atom_site_label_2
_geom_bond_distance
C2 N1 1.307(10)
C2 O3 1.362(8)
C2 C10 1.428(10)
C4 C5 1.362(10)
C4 O3 1.395(9)
C4 C9 1.396(10)
C5 C6 1.384(11)
C5 H5 0.9500
C6 C7 1.418(11)
C6 H6 0.9500
C7 C8 1.414(10)
C7 C16 1.500(10)
C8 C9 1.391(10)
C8 H8 0.9500
C9 N1 1.395(10)
C10 C15 1.391(11)
C10 C11 1.404(10)
C11 C12 1.397(10)
C11 Ir1 2.026(7)
C12 C13 1.381(10)
C12 H12 0.9500
C13 C14 1.387(11)
C13 H13 0.9500
C14 C15 1.398(11)
C14 H14 0.9500
C15 H15 0.9500
C16 C19 1.521(12)
C16 C17 1.527(11)
C16 C18 1.536(12)
C17 H17A 0.9800
C17 H17B 0.9800
C17 H17C 0.9800
C18 H18A 0.9800
C18 H18B 0.9800
C18 H18C 0.9800
C19 H19A 0.9800
C19 H19B 0.9800
C19 H19C 0.9800
C21 N20 1.313(11)
C21 O22 1.353(9)
C21 C29 1.427(12)
C23 C24 1.361(12)
C23 C28 1.371(13)
C23 O22 1.414(11)
C24 C25 1.432(15)
C24 H24 0.9500
C25 C26 1.373(13)
C25 H25 0.9500
C26 C27 1.409(11)
C26 C35 1.541(13)
C27 C28 1.387(12)
C27 H27 0.9500
C28 N20 1.388(11)
C29 C34 1.409(14)
C29 C30 1.425(14)
C30 C31 1.399(13)
C30 Ir1 2.016(11)
C31 C32 1.387(14)
C31 H31 0.9500
C32 C33 1.391(15)
C32 H32 0.9500
C33 C34 1.366(15)
C33 H33 0.9500
C34 H34 0.9500
C35 C36 1.497(14)
C35 C38 1.500(15)
C35 C37 1.530(14)
C36 H36A 0.9800
C36 H36B 0.9800
C36 H36C 0.9800
C37 H37A 0.9800
C37 H37B 0.9800
C37 H37C 0.9800
C38 H38A 0.9800
C38 H38B 0.9800
C38 H38C 0.9800
C40 N39 1.142(11)
C40 C41 1.461(12)
C41 H41A 0.9800
C41 H41B 0.9800
C41 H41C 0.9800
C43 N42 1.135(9)
C43 C44 1.443(10)
C44 H44A 0.9800
C44 H44B 0.9800
C44 H44C 0.9800
C102 N101 1.319(12)
C102 O103 1.319(11)
C102 C110 1.451(14)
C104 C105 1.359(14)
C104 C109 1.369(11)
C104 O103 1.393(12)
C105 C106 1.356(15)
C105 H105 0.9500
C106 C107 1.412(13)
C106 H106 0.9500
C107 C108 1.384(11)
C107 C116 1.532(13)
C108 C109 1.398(11)
C108 H108 0.9500
C109 N101 1.375(12)
C110 C115 1.400(13)
C110 C111 1.415(14)
C111 C112 1.383(13)
C111 Ir2 2.024(7)
C112 C113 1.429(15)
C112 H112 0.9500
C113 C114 1.35(2)
C113 H113 0.9500
C114 C115 1.32(2)
C114 H114 0.9500
C115 H115 0.9500
C116 C119 1.518(15)
C116 C118 1.530(16)
C116 C117 1.538(15)
C117 H11A 0.9800
C117 H11B 0.9800
C117 H11C 0.9800
C118 H11D 0.9800
C118 H11E 0.9800
C118 H11F 0.9800
C119 H11G 0.9800
C119 H11H 0.9800
C119 H11I 0.9800
C121 N120 1.292(12)
C121 O122 1.339(10)
C121 C129 1.456(11)
C123 C128 1.373(12)
C123 C124 1.379(11)
C123 O122 1.403(9)
C124 C125 1.367(13)
C124 H124 0.9500
C125 C126 1.415(14)
C125 H125 0.9500
C126 C127 1.403(11)
C126 C135 1.519(12)
C127 C128 1.390(12)
C127 H127 0.9500
C128 N120 1.408(12)
C129 C134 1.393(13)
C129 C130 1.396(14)
C130 C131 1.412(13)
C130 Ir2 2.022(11)
C131 C132 1.378(12)
C131 H131 0.9500
C132 C133 1.390(13)
C132 H132 0.9500
C133 C134 1.382(12)
C133 H133 0.9500
C134 H134 0.9500
C135 C136 1.512(14)
C135 C137 1.512(13)
C135 C138 1.526(12)
C136 H13A 0.9800
C136 H13B 0.9800
C136 H13C 0.9800
C137 H13D 0.9800
C137 H13E 0.9800
C137 H13F 0.9800
C138 H13G 0.9800
C138 H13H 0.9800
C138 H13I 0.9800
C140 N139 1.120(12)
C140 C141 1.466(14)
C141 H14A 0.9800
C141 H14B 0.9800
C141 H14C 0.9800
C143 N142 1.114(9)
C143 C144 1.464(11)
C144 H14D 0.9800
C144 H14E 0.9800
C144 H14F 0.9800
N1 Ir1 2.044(7)
N20 Ir1 2.055(8)
N39 Ir1 2.101(8)
N42 Ir1 2.112(6)
N101 Ir2 2.045(9)
N120 Ir2 2.034(8)
N139 Ir2 2.108(8)
N142 Ir2 2.108(6)
F1 P1 1.576(10)
F2 P1 1.587(6)
F3 P1 1.551(9)
F4 P1 1.567(8)
F5 P1 1.629(9)
F6 P1 1.592(11)
F7 P2 1.454(13)
F8 P2 1.481(16)
F9 P2 1.454(11)
F10 P2 1.450(11)
F11 P2 1.586(9)
F12 P2 1.563(10)

loop_
_geom_torsion_atom_site_label_1
_geom_torsion_atom_site_label_2
_geom_torsion_atom_site_label_3
_geom_torsion_atom_site_label_4
_geom_torsion
O3 C4 C5 C6 175.4(7)
C9 C4 C5 C6 -1.6(12)
C4 C5 C6 C7 0.4(12)
C5 C6 C7 C8 1.6(12)
C5 C6 C7 C16 -176.6(7)
C6 C7 C8 C9 -2.2(11)
C16 C7 C8 C9 175.9(7)
C7 C8 C9 N1 -173.3(8)
C7 C8 C9 C4 1.1(11)
C5 C4 C9 C8 1.0(12)
O3 C4 C9 C8 -176.6(6)
C5 C4 C9 N1 176.7(7)
O3 C4 C9 N1 -0.9(8)
N1 C2 C10 C15 172.8(7)
O3 C2 C10 C15 -2.6(12)
N1 C2 C10 C11 -2.1(10)
O3 C2 C10 C11 -177.5(6)
C15 C10 C11 C12 -0.8(11)
C2 C10 C11 C12 174.1(6)
C15 C10 C11 Ir1 -179.4(6)
C2 C10 C11 Ir1 -4.5(8)
C10 C11 C12 C13 0.7(11)
Ir1 C11 C12 C13 179.1(6)
C11 C12 C13 C14 0.1(13)
C12 C13 C14 C15 -0.9(13)
C11 C10 C15 C14 0.1(12)
C2 C10 C15 C14 -174.2(7)
C13 C14 C15 C10 0.8(12)
C8 C7 C16 C19 3.5(11)
C6 C7 C16 C19 -178.4(8)
C8 C7 C16 C17 125.1(8)
C6 C7 C16 C17 -56.8(10)
C8 C7 C16 C18 -115.3(8)
C6 C7 C16 C18 62.7(9)
C28 C23 C24 C25 0.4(14)
O22 C23 C24 C25 -179.5(8)
C23 C24 C25 C26 -1.2(15)
C24 C25 C26 C27 1.1(14)
C24 C25 C26 C35 179.6(9)
C25 C26 C27 C28 -0.1(12)
C35 C26 C27 C28 -178.6(7)
C24 C23 C28 C27 0.6(13)
O22 C23 C28 C27 -179.5(7)
C24 C23 C28 N20 178.8(8)
O22 C23 C28 N20 -1.3(9)
C26 C27 C28 C23 -0.7(11)
C26 C27 C28 N20 -178.5(8)
N20 C21 C29 C34 -178.7(8)
O22 C21 C29 C34 -2.3(13)
N20 C21 C29 C30 -0.2(11)
O22 C21 C29 C30 176.1(8)
C34 C29 C30 C31 -0.3(12)
C21 C29 C30 C31 -178.8(8)
C34 C29 C30 Ir1 -179.0(7)
C21 C29 C30 Ir1 2.5(9)
C29 C30 C31 C32 0.1(13)
Ir1 C30 C31 C32 178.5(7)
C30 C31 C32 C33 1.0(14)
C31 C32 C33 C34 -2.0(15)
C32 C33 C34 C29 1.8(15)
C30 C29 C34 C33 -0.7(13)
C21 C29 C34 C33 177.6(9)
C25 C26 C35 C36 -60.3(12)
C27 C26 C35 C36 118.2(10)
C25 C26 C35 C38 176.7(9)
C27 C26 C35 C38 -4.8(12)
C25 C26 C35 C37 57.0(11)
C27 C26 C35 C37 -124.5(9)
C109 C104 C105 C106 -3.7(18)
O103 C104 C105 C106 -179.7(11)
C104 C105 C106 C107 1.9(18)
C105 C106 C107 C108 0.1(17)
C105 C106 C107 C116 -179.6(11)
C106 C107 C108 C109 -0.5(13)
C116 C107 C108 C109 179.3(8)
C105 C104 C109 N101 -179.4(11)
O103 C104 C109 N101 -2.8(11)
C105 C104 C109 C108 3.5(16)
O103 C104 C109 C108 -179.8(8)
C107 C108 C109 C104 -1.3(12)
C107 C108 C109 N101 -177.4(9)
N101 C102 C110 C115 177.5(11)
O103 C102 C110 C115 -0.5(18)
N101 C102 C110 C111 -0.4(13)
O103 C102 C110 C111 -178.4(9)
C115 C110 C111 C112 -0.5(15)
C102 C110 C111 C112 177.5(9)
C115 C110 C111 Ir2 -179.7(9)
C102 C110 C111 Ir2 -1.7(10)
C110 C111 C112 C113 1.6(14)
Ir2 C111 C112 C113 -179.4(7)
C111 C112 C113 C114 -0.9(17)
C112 C113 C114 C115 -1(2)
C113 C114 C115 C110 2(2)
C111 C110 C115 C114 -1.4(19)
C102 C110 C115 C114 -179.1(12)
C108 C107 C116 C119 5.8(14)
C106 C107 C116 C119 -174.5(10)
C108 C107 C116 C118 128.8(10)
C106 C107 C116 C118 -51.4(14)
C108 C107 C116 C117 -113.1(10)
C106 C107 C116 C117 66.6(12)
C128 C123 C124 C125 -2.6(12)
O122 C123 C124 C125 177.7(7)
C123 C124 C125 C126 1.6(12)
C124 C125 C126 C127 -0.3(12)
C124 C125 C126 C135 -176.8(8)
C125 C126 C127 C128 0.0(11)
C135 C126 C127 C128 176.4(8)
C124 C123 C128 C127 2.5(13)
O122 C123 C128 C127 -177.8(7)
C124 C123 C128 N120 -179.8(8)
O122 C123 C128 N120 -0.1(9)
C126 C127 C128 C123 -1.0(12)
C126 C127 C128 N120 -178.1(8)
N120 C121 C129 C134 179.8(7)
O122 C121 C129 C134 1.3(13)
N120 C121 C129 C130 2.0(11)
O122 C121 C129 C130 -176.5(7)
C134 C129 C130 C131 1.0(12)
C121 C129 C130 C131 178.8(8)
C134 C129 C130 Ir2 -179.0(6)
C121 C129 C130 Ir2 -1.2(9)
C129 C130 C131 C132 0.0(13)
Ir2 C130 C131 C132 -180.0(7)
C130 C131 C132 C133 0.4(13)
C131 C132 C133 C134 -1.7(13)
C132 C133 C134 C129 2.6(12)
C130 C129 C134 C133 -2.3(12)
C121 C129 C134 C133 -179.8(7)
C127 C126 C135 C136 7.3(12)
C125 C126 C135 C136 -176.4(8)
C127 C126 C135 C137 -112.4(10)
C125 C126 C135 C137 63.9(11)
C127 C126 C135 C138 127.9(9)
C125 C126 C135 C138 -55.8(11)
O3 C2 N1 C9 -0.6(9)
C10 C2 N1 C9 -176.5(7)
O3 C2 N1 Ir1 -176.6(5)
C10 C2 N1 Ir1 7.4(9)
C8 C9 N1 C2 175.9(8)
C4 C9 N1 C2 0.9(8)
C8 C9 N1 Ir1 -9.9(14)
C4 C9 N1 Ir1 175.2(6)
O22 C21 N20 C28 -1.2(9)
C29 C21 N20 C28 175.6(7)
O22 C21 N20 Ir1 -178.9(5)
C29 C21 N20 Ir1 -2.1(9)
C23 C28 N20 C21 1.5(9)
C27 C28 N20 C21 179.4(8)
C23 C28 N20 Ir1 178.2(6)
C27 C28 N20 Ir1 -3.9(14)
O103 C102 N101 C109 -0.1(11)
C110 C102 N101 C109 -178.4(8)
O103 C102 N101 Ir2 -179.4(6)
C110 C102 N101 Ir2 2.3(12)
C104 C109 N101 C102 1.8(11)
C108 C109 N101 C102 178.3(9)
C104 C109 N101 Ir2 -179.2(8)
C108 C109 N101 Ir2 -2.7(17)
O122 C121 N120 C128 1.2(10)
C129 C121 N120 C128 -177.5(7)
O122 C121 N120 Ir2 176.9(5)
C129 C121 N120 Ir2 -1.8(10)
C123 C128 N120 C121 -0.6(9)
C127 C128 N120 C121 176.8(8)
C123 C128 N120 Ir2 -174.8(7)
C127 C128 N120 Ir2 2.6(16)
N1 C2 O3 C4 0.0(8)
C10 C2 O3 C4 175.7(7)
C5 C4 O3 C2 -176.9(8)
C9 C4 O3 C2 0.6(8)
N20 C21 O22 C23 0.4(9)
C29 C21 O22 C23 -176.2(7)
C24 C23 O22 C21 -179.5(9)
C28 C23 O22 C21 0.6(8)
N101 C102 O103 C104 -1.5(11)
C110 C102 O103 C104 176.5(10)
C105 C104 O103 C102 179.1(12)
C109 C104 O103 C102 2.6(11)
N120 C121 O122 C123 -1.2(9)
C129 C121 O122 C123 177.3(8)
C128 C123 O122 C121 0.7(8)
C124 C123 O122 C121 -179.6(8)
